data_7705283
loop_
_publ_author_name
'Guo, Yuan-Yuan'
'Lightfoot, Philip'

_publ_section_title
;
 Structural diversity of lead halide chain compounds, APbX<sub>3</sub>,
 templated by isomeric molecular cations.
;
_journal_issue 36
_journal_name_full 'Dalton transactions (Cambridge, England : 2003)'
_journal_page_first 12767
_journal_page_last 12775
_journal_paper_doi 10.1039/d0dt02782k
_journal_volume 49
_journal_year 2020
_chemical_formula_moiety 'Br3 Pb, C9 H8 N'
_chemical_formula_sum 'C9 H8 Br3 N Pb'
_chemical_formula_weight 577.08
_space_group_crystal_system monoclinic
_space_group_IT_number 14
_space_group_name_Hall '-P 2yn'
_space_group_name_H-M_alt 'P 1 21/n 1'
_atom_sites_solution_hydrogens geom
_audit_creation_method SHELXL-2018/3
_audit_update_record
;
2020-08-07 deposited with the CCDC.	2020-08-27 downloaded from the CCDC.
;
_cell_angle_alpha 90
_cell_angle_beta 99.068(8)
_cell_angle_gamma 90
_cell_formula_units_Z 4
_cell_length_a 4.3634(4)
_cell_length_b 22.5833(18)
_cell_length_c 13.1074(11)
_cell_measurement_reflns_used 952
_cell_measurement_temperature 298(2)
_cell_measurement_theta_max 27.5
_cell_measurement_theta_min 2.4
_cell_volume 1275.46(19)
_computing_molecular_graphics 'Ortep for Windows (Farrugia, 2012)'
_computing_publication_material 'WinGX publication routines (Farrugia, 2012)'
_computing_structure_refinement 'SHELXL-2018/3 (Sheldrick, 2018)'
_diffrn_ambient_temperature 298(2)
_diffrn_measured_fraction_theta_full 0.998
_diffrn_measured_fraction_theta_max 0.998
_diffrn_measurement_device_type
;
Rigaku Mercury2 (2x2 bin mode)
;
_diffrn_radiation_type MoK\a
_diffrn_radiation_wavelength 0.71075
_diffrn_reflns_av_R_equivalents 0.0609
_diffrn_reflns_av_unetI/netI 0.0482
_diffrn_reflns_Laue_measured_fraction_full 0.998
_diffrn_reflns_Laue_measured_fraction_max 0.998
_diffrn_reflns_limit_h_max 5
_diffrn_reflns_limit_h_min -5
_diffrn_reflns_limit_k_max 29
_diffrn_reflns_limit_k_min -29
_diffrn_reflns_limit_l_max 16
_diffrn_reflns_limit_l_min -17
_diffrn_reflns_number 12963
_diffrn_reflns_point_group_measured_fraction_full 0.998
_diffrn_reflns_point_group_measured_fraction_max 0.998
_diffrn_reflns_theta_full 25.242
_diffrn_reflns_theta_max 27.484
_diffrn_reflns_theta_min 2.394
_diffrn_source 'Sealed Tube'
_exptl_absorpt_coefficient_mu 22.589
_exptl_absorpt_correction_T_max 1
_exptl_absorpt_correction_T_min 0.571
_exptl_absorpt_correction_type multi-scan
_exptl_crystal_colour Colorless
_exptl_crystal_density_diffrn 3.005
_exptl_crystal_density_method 'not measured'
_exptl_crystal_description Prism
_exptl_crystal_F_000 1024
_exptl_crystal_size_max 0.25
_exptl_crystal_size_mid 0.06
_exptl_crystal_size_min 0.04
_refine_diff_density_max 1.295
_refine_diff_density_min -1.446
_refine_diff_density_rms 0.152
_refine_ls_extinction_method none
_refine_ls_goodness_of_fit_ref 0.870
_refine_ls_hydrogen_treatment constr
_refine_ls_matrix_type full
_refine_ls_number_parameters 127
_refine_ls_number_reflns 2918
_refine_ls_number_restraints 0
_refine_ls_restrained_S_all 0.870
_refine_ls_R_factor_all 0.0407
_refine_ls_R_factor_gt 0.0250
_refine_ls_shift/su_max 0.001
_refine_ls_shift/su_mean 0.000
_refine_ls_structure_factor_coef Fsqd
_refine_ls_weighting_details 'w=1/[\s^2^(Fo^2^)+(0.0210P)^2^] where P=(Fo^2^+2Fc^2^)/3'
_refine_ls_weighting_scheme calc
_refine_ls_wR_factor_gt 0.0484
_refine_ls_wR_factor_ref 0.0507
_reflns_Friedel_coverage 0.000
_reflns_number_gt 2189
_reflns_number_total 2918
_reflns_threshold_expression 'I > 2\s(I)'
_cod_data_source_file d0dt02782k2.cif
_cod_data_source_block shelx_CCDC1
_cod_depositor_comments
;
The following automatic conversions were performed:

data item '_exptl_absorpt_correction_type' value 'Multi-scan' was
changed to 'multi-scan' in accordance with the
/home/data/users/saulius/crontab/automatic-downloads/rss-feeds/RSC/lib/dictionaries/cif_core.dic
dictionary named 'cif_core.dic' version 2.4.2 last updated on
2011-04-26.

Automatic conversion script
Id: cif_fix_values 7556 2019-12-06 15:28:31Z antanas 

 Adding full bibliography for 7705282--7705287.cif.
;
_cod_original_sg_symbol_H-M 'P 21/n'
_cod_database_code 7705283
_shelx_shelxl_version_number 2018/3
_shelx_space_group_comment
;
The symmetry employed for this shelxl refinement is uniquely defined
by the following loop, which should always be used as a source of
symmetry information in preference to the above space-group names.
They are only intended as comments.
;

loop_
_space_group_symop_operation_xyz
'x, y, z'
'-x+1/2, y+1/2, -z+1/2'
'-x, -y, -z'
'x-1/2, -y-1/2, z-1/2'

loop_
_atom_site_label
_atom_site_type_symbol
_atom_site_fract_x
_atom_site_fract_y
_atom_site_fract_z
_atom_site_U_iso_or_equiv
_atom_site_adp_type
_atom_site_occupancy
_atom_site_site_symmetry_order
_atom_site_calc_flag
_atom_site_refinement_flags_posn
_atom_site_refinement_flags_adp
_atom_site_refinement_flags_occupancy
_atom_site_disorder_assembly
_atom_site_disorder_group
Pb1 Pb 0.70191(4) 0.53225(2) 0.85741(2) 0.03152(7) Uani 1 1 d . . . . .
Br1 Br 0.60971(14) 0.50992(3) 0.64271(4) 0.04450(15) Uani 1 1 d . . . . .
Br2 Br 1.19138(12) 0.62286(3) 0.82778(5) 0.04164(14) Uani 1 1 d . . . . .
Br3 Br 0.22571(13) 0.43981(3) 0.89366(4) 0.04166(14) Uani 1 1 d . . . . .
N1 N 0.1982(12) 0.6185(2) 0.5169(4) 0.0551(14) Uani 1 1 d . . . . .
H1 H 0.266802 0.589514 0.556523 0.066 Uiso 1 1 calc R U . . .
C1 C -0.0206(15) 0.6080(3) 0.4378(6) 0.069(2) Uani 1 1 d . . . . .
H2 H -0.093507 0.569547 0.425033 0.082 Uiso 1 1 calc R U . . .
C2 C -0.1435(18) 0.6536(4) 0.3732(6) 0.075(2) Uani 1 1 d . . . . .
H3 H -0.300208 0.646181 0.317881 0.090 Uiso 1 1 calc R U . . .
C3 C -0.0318(15) 0.7093(4) 0.3918(5) 0.0594(18) Uani 1 1 d . . . . .
H4 H -0.110452 0.740028 0.348190 0.071 Uiso 1 1 calc R U . . .
C4 C 0.1996(13) 0.7210(3) 0.4756(5) 0.0446(15) Uani 1 1 d . . . . .
C5 C 0.3239(16) 0.7780(3) 0.4998(6) 0.0616(19) Uani 1 1 d . . . . .
H5 H 0.245493 0.810587 0.460737 0.074 Uiso 1 1 calc R U . . .
C6 C 0.5565(17) 0.7851(3) 0.5799(7) 0.071(2) Uani 1 1 d . . . . .
H6 H 0.640945 0.822558 0.594554 0.085 Uiso 1 1 calc R U . . .
C7 C 0.6721(16) 0.7371(3) 0.6409(5) 0.0590(18) Uani 1 1 d . . . . .
H7 H 0.830820 0.743223 0.696165 0.071 Uiso 1 1 calc R U . . .
C8 C 0.5584(14) 0.6817(3) 0.6216(5) 0.0500(16) Uani 1 1 d . . . . .
H8 H 0.637342 0.649963 0.662765 0.060 Uiso 1 1 calc R U . . .
C9 C 0.3212(13) 0.6736(3) 0.5389(5) 0.0414(14) Uani 1 1 d . . . . .

loop_
_atom_site_aniso_label
_atom_site_aniso_U_11
_atom_site_aniso_U_22
_atom_site_aniso_U_33
_atom_site_aniso_U_23
_atom_site_aniso_U_13
_atom_site_aniso_U_12
Pb1 0.03085(10) 0.03319(12) 0.03028(11) 0.00180(9) 0.00409(7) -0.00108(9)
Br1 0.0574(3) 0.0409(3) 0.0332(3) -0.0043(2) 0.0009(3) 0.0103(3)
Br2 0.0377(3) 0.0320(3) 0.0553(4) -0.0006(3) 0.0076(3) -0.0018(2)
Br3 0.0465(3) 0.0325(3) 0.0457(3) 0.0034(3) 0.0064(2) -0.0036(3)
N1 0.056(3) 0.035(3) 0.075(4) 0.010(3) 0.012(3) 0.009(3)
C1 0.052(4) 0.055(5) 0.100(6) -0.029(4) 0.015(4) -0.001(4)
C2 0.071(5) 0.096(7) 0.056(5) -0.010(5) 0.007(4) 0.023(5)
C3 0.064(4) 0.063(5) 0.053(4) 0.013(4) 0.012(3) 0.020(4)
C4 0.047(3) 0.043(4) 0.047(4) 0.014(3) 0.018(3) 0.013(3)
C5 0.063(4) 0.034(4) 0.093(6) 0.021(4) 0.027(4) 0.015(3)
C6 0.062(5) 0.038(4) 0.117(7) -0.004(4) 0.032(5) -0.001(4)
C7 0.054(4) 0.058(5) 0.065(5) -0.002(4) 0.011(3) 0.003(4)
C8 0.055(4) 0.049(4) 0.048(4) 0.014(3) 0.014(3) 0.009(3)
C9 0.047(3) 0.032(3) 0.050(4) 0.009(3) 0.023(3) 0.011(3)

loop_
_atom_type_symbol
_atom_type_description
_atom_type_scat_dispersion_real
_atom_type_scat_dispersion_imag
_atom_type_scat_source
Pb Pb -3.3944 10.1111 'International Tables Vol C Tables 4.2.6.8 and 6.1.1.4'
Br Br -0.2901 2.4595 'International Tables Vol C Tables 4.2.6.8 and 6.1.1.4'
N N 0.0061 0.0033 'International Tables Vol C Tables 4.2.6.8 and 6.1.1.4'
C C 0.0033 0.0016 'International Tables Vol C Tables 4.2.6.8 and 6.1.1.4'
H H 0.0000 0.0000 'International Tables Vol C Tables 4.2.6.8 and 6.1.1.4'

loop_
_geom_angle_atom_site_label_1
_geom_angle_atom_site_label_2
_geom_angle_atom_site_label_3
_geom_angle
_geom_angle_site_symmetry_1
_geom_angle_site_symmetry_3
_geom_angle_publ_flag
Br1 Pb1 Br2 90.374(18) . 1_455 ?
Br1 Pb1 Br2 89.166(19) . . ?
Br2 Pb1 Br2 92.681(18) 1_455 . ?
Br1 Pb1 Br3 92.27(2) . . ?
Br2 Pb1 Br3 88.667(18) 1_455 . ?
Br2 Pb1 Br3 178.024(17) . . ?
Br1 Pb1 Br3 91.053(18) . 1_655 ?
Br2 Pb1 Br3 178.562(17) 1_455 1_655 ?
Br2 Pb1 Br3 87.509(17) . 1_655 ?
Br3 Pb1 Br3 91.107(18) . 1_655 ?
Pb1 Br2 Pb1 92.681(18) 1_655 . ?
Pb1 Br3 Pb1 91.108(18) . 1_455 ?
C1 N1 C9 122.9(6) . . ?
N1 C1 C2 120.6(7) . . ?
C3 C2 C1 119.1(7) . . ?
C2 C3 C4 120.8(7) . . ?
C3 C4 C9 118.7(6) . . ?
C3 C4 C5 123.6(6) . . ?
C9 C4 C5 117.7(6) . . ?
C6 C5 C4 119.8(6) . . ?
C5 C6 C7 120.9(7) . . ?
C8 C7 C6 121.5(7) . . ?
C7 C8 C9 118.3(6) . . ?
N1 C9 C8 120.4(6) . . ?
N1 C9 C4 117.9(6) . . ?
C8 C9 C4 121.7(6) . . ?

loop_
_geom_bond_atom_site_label_1
_geom_bond_atom_site_label_2
_geom_bond_distance
_geom_bond_site_symmetry_2
_geom_bond_publ_flag
Pb1 Br1 2.8247(6) . ?
Pb1 Br2 3.0046(6) 1_455 ?
Pb1 Br2 3.0267(6) . ?
Pb1 Br3 3.0352(6) . ?
Pb1 Br3 3.0766(6) 1_655 ?
N1 C1 1.316(9) . ?
N1 C9 1.367(8) . ?
C1 C2 1.387(10) . ?
C2 C3 1.356(10) . ?
C3 C4 1.395(9) . ?
C4 C9 1.407(8) . ?
C4 C5 1.415(9) . ?
C5 C6 1.350(10) . ?
C6 C7 1.394(10) . ?
C7 C8 1.354(9) . ?
C8 C9 1.388(8) . ?

loop_
_geom_hbond_atom_site_label_D
_geom_hbond_atom_site_label_H
_geom_hbond_atom_site_label_A
_geom_hbond_distance_DH
_geom_hbond_distance_HA
_geom_hbond_distance_DA
_geom_hbond_angle_DHA
_geom_hbond_site_symmetry_A
_geom_hbond_publ_flag
N1 H1 Br1 0.86 2.49 3.321(5) 161.8 . yes
